data_7719267
loop_
_publ_author_name
'Nafisa, ?'
'Mahiya, Kuldeep'
'Rana, Lata'

_publ_section_title
;
 Hydrazone-based dioxidomolybdenum(VI) complexes: catalytic oxidation of
 omeprazole sulfide.
;
_journal_issue 34
_journal_name_full 'Dalton transactions (Cambridge, England : 2003)'
_journal_page_first 12919
_journal_page_last 12932
_journal_paper_doi 10.1039/d5dt01503k
_journal_volume 54
_journal_year 2025
_chemical_formula_moiety 'C12 H10 Mo N4 O5, H2 O'
_chemical_formula_sum 'C12 H12 Mo N4 O6'
_chemical_formula_weight 404.20
_space_group_crystal_system monoclinic
_space_group_IT_number 14
_space_group_name_Hall '-P 2yn'
_space_group_name_H-M_alt 'P 1 21/n 1'
_atom_sites_solution_hydrogens mixed
_atom_sites_solution_primary dual
_audit_creation_date 2024-10-24
_audit_creation_method
;
Olex2 1.5
(compiled 2024.02.16 svn.r378c4104 for OlexSys, GUI svn.r6928)
;
_audit_update_record
;
2025-06-21 deposited with the CCDC.	2025-08-01 downloaded from the CCDC.
;
_cell_angle_alpha 90
_cell_angle_beta 111.4080(10)
_cell_angle_gamma 90
_cell_formula_units_Z 4
_cell_length_a 12.15770(10)
_cell_length_b 10.32150(10)
_cell_length_c 12.28650(10)
_cell_measurement_reflns_used 22691
_cell_measurement_temperature 293
_cell_measurement_theta_max 67.9420
_cell_measurement_theta_min 3.8370
_cell_volume 1435.40(2)
_computing_cell_refinement 'CrysAlisPro 1.171.42.90a (Rigaku OD, 2023)'
_computing_data_collection 'CrysAlisPro 1.171.42.90a (Rigaku OD, 2023)'
_computing_data_reduction 'CrysAlisPro 1.171.42.90a (Rigaku OD, 2023)'
_computing_molecular_graphics 'Olex2 1.5 (Dolomanov et al., 2009)'
_computing_publication_material 'Olex2 1.5 (Dolomanov et al., 2009)'
_computing_structure_refinement 'SHELXL 2019/3 (Sheldrick, 2015)'
_computing_structure_solution 'SHELXT 2018/2 (Sheldrick, 2018)'
_diffrn_ambient_temperature 293
_diffrn_detector 'Hybrid Pixel Array Detector'
_diffrn_detector_area_resol_mean 10.0000
_diffrn_detector_type HyPix3000
_diffrn_measured_fraction_theta_full 0.998
_diffrn_measured_fraction_theta_max 0.995
_diffrn_measurement_details
;
List of Runs (angles in degrees, time in seconds):

  # Type    Start    End  Width  t~exp~   \w     \q     \k     \f   Frames
#--------------------------------------------------------------------------
  1  \w     10.00  43.00   0.50    0.20    --   40.83  89.00 163.10   66
  2  \w      8.00  35.00   0.50    0.20    --   40.83  93.00 116.76   54
  3  \w      8.00  35.00   0.50    0.20    --   40.83  94.00  19.36   54
  4  \w     12.00  43.00   0.50    0.20    --   40.83  83.00 113.80   62
  5  \w      9.00  42.00   0.50    0.20    --   40.83  91.00   9.33   66
  6  \w     12.00  43.00   0.50    0.20    --   40.83  84.00 -53.14   62
  7  \w     11.00  43.00   0.50    0.20    --   40.83  87.00-115.77   64
  8  \w     13.00  43.00   0.50    0.20    --   40.83  81.00-179.00   60
  9  \w     12.00  43.00   0.50    0.20    --   40.83  83.00-150.81   62
 10  \w     13.00  43.00   0.50    0.20    --   40.83  80.00-119.45   60
 11  \w     21.00 108.00   0.50    0.20    --   40.83  54.00-120.00  174
 12  \w     24.00 108.00   0.50    0.20    --   40.83  43.00-180.00  168
 13  \w    -34.00 118.00   0.50    0.20    --   40.83   1.00-150.00  304
 14  \w     21.00 108.00   0.50    0.20    --   40.83  54.00 -60.00  174
 15  \w     14.00  43.00   0.50    0.20    --   40.83  79.00  -0.33   58
 16  \w     69.00 165.00   0.50    0.20    --   96.04  77.00 150.00  192
 17  \w     69.00 165.00   0.50    0.20    --   96.04  77.00  90.00  192
 18  \w     69.00 165.00   0.50    0.20    --   96.04  77.00  60.00  192
 19  \w     72.00 164.00   0.50    0.20    --   96.04  68.00 120.00  184
 20  \w     69.00 165.00   0.50    0.20    --   96.04  77.00 -60.00  192
 21  \w     72.00 164.00   0.50    0.20    --   96.04  68.00  30.00  184
 22  \w     69.00 165.00   0.50    0.20    --   96.04  77.00 -90.00  192
 23  \w     77.00 163.00   0.50    0.20    --   96.04  50.00   0.00  172
 24  \w     72.00 164.00   0.50    0.20    --   96.04  68.00-120.00  184
 25  \w     69.00 165.00   0.50    0.20    --   96.04  77.00-180.00  192
 26  \w     72.00 164.00   0.50    0.20    --   96.04  68.00-150.00  184
 27  \w     21.00 173.00   0.50    0.20    --   96.04   1.00-150.00  304
 28  \w    105.00 170.00   0.50    0.20    --   96.04  96.00-120.00  130
 29  \w     99.00 160.00   0.50    0.20    --   96.04 117.00-150.00  122
 30  \w     99.00 160.00   0.50    0.20    --   96.04 117.00 -30.00  122
 31  \w    105.00 170.00   0.50    0.20    --   96.04  96.00  90.00  130
 32  \w     18.00 170.00   0.50    0.20    --   96.04  -1.00  30.00  304
 33  \w     28.00  68.00   0.50    0.20    --   96.04 -59.00 -30.00   80
 34  \w     29.00  57.00   0.50    0.20    --   96.04 -50.00 -90.00   56
 35  \w     29.00  57.00   0.50    0.20    --   96.04 -50.00-180.00   56
 36  \w     28.00  83.00   0.50    0.20    --   96.04 -68.00-180.00  110
 37  \w     27.00 105.00   0.50    0.20    --   96.04 -77.00-180.00  156
 38  \w    -27.00  28.00   0.50    0.20    --   40.83 -32.00-120.00  110
 39  \w    -25.00  48.00   0.50    0.20    --   40.83 -43.00  90.00  146
 40  \w     29.00  57.00   0.50    0.20    --   96.04 -50.00 120.00   56
 41  \w     28.00  68.00   0.50    0.20    --   96.04 -59.00 -90.00   80
 42  \w     26.00 127.00   0.50    0.20    --   96.04 -87.00 -90.00  202
 43  \w     32.00 110.00   0.50    0.20    --   96.04-117.00-150.00  156
 44  \w     44.00 127.00   0.50    0.20    --   96.04-145.00-150.00  166
 45  \w     32.00 110.00   0.50    0.20    --   96.04-117.00 -90.00  156
 46  \w     26.00 127.00   0.50    0.20    --   96.04 -87.00  90.00  202
 47  \w     44.00 127.00   0.50    0.20    --   96.04-145.00  90.00  166
 48  \w     32.00 110.00   0.50    0.20    --   96.04-117.00  90.00  156
 49  \w     18.00  78.00   0.50    0.20    --   40.83-104.00  30.00  120
 50  \w     41.00 100.00   0.50    0.20    --   40.83-138.00-150.00  118
 51  \w     18.00  78.00   0.50    0.20    --   40.83-104.00-180.00  120
 52  \w   -116.00  36.00   0.50    0.20    --  -40.83   1.00-150.00  304
 53  \w    -28.00  31.00   0.50    0.20    --  -40.83  21.00 -90.00  118
 54  \w    -28.00  31.00   0.50    0.20    --  -40.83  21.00   0.00  118
 55  \w    -48.00  26.00   0.50    0.20    --  -40.83  43.00  60.00  148
 56  \w   -105.00 -14.00   0.50    0.20    --  -82.50  77.00  30.00  182
 57  \w    -57.00 -16.00   0.50    0.20    --  -82.50  50.00 -60.00   82
 58  \w    -47.00 -15.00   0.50    0.20    --  -82.50  42.00 -90.00   64
 59  \w   -158.00  -6.00   0.50    0.20    --  -82.50   1.00-150.00  304
 60  \w    -47.00 -15.00   0.50    0.20    --  -82.50  42.00-150.00   64
 61  \w    -57.00 -16.00   0.50    0.20    --  -82.50  50.00-180.00   82
 62  \w   -108.00 -17.00   0.50    0.20    --  -40.83 -65.00 -60.00  182
 63  \w   -109.00 -14.00   0.50    0.20    --  -40.83 -77.00 -90.00  190
 64  \w   -109.00 -14.00   0.50    0.20    --  -40.83 -77.00  30.00  190
 65  \w   -109.00 -14.00   0.50    0.20    --  -40.83 -77.00  90.00  190
 66  \w   -151.00 -55.00   0.50    0.20    --  -82.50 -77.00  60.00  192
 67  \w   -152.00 -56.00   0.50    0.20    --  -82.50 -75.00  95.19  192
 68  \w   -151.00 -55.00   0.50    0.20    --  -82.50 -77.00 150.00  192
 69  \w   -151.00 -55.00   0.50    0.20    --  -82.50 -77.00  20.83  192
 70  \w   -151.00 -56.00   0.50    0.20    --  -82.50 -76.00 -14.02  190
 71  \w   -151.00 -56.00   0.50    0.20    --  -82.50 -74.00 -49.88  190
 72  \w   -150.00 -58.00   0.50    0.20    --  -82.50 -68.00 -90.00  184
;
_diffrn_measurement_device 'four-circle diffractometer'
_diffrn_measurement_device_type 'XtaLAB Synergy, Dualflex, HyPix3000'
_diffrn_measurement_method '\w scans'
_diffrn_orient_matrix_type 'CrysAlisPro convention (1999,Acta A55,543-557)'
_diffrn_orient_matrix_UB_11 -0.1092179000
_diffrn_orient_matrix_UB_12 0.0012104000
_diffrn_orient_matrix_UB_13 -0.1142834000
_diffrn_orient_matrix_UB_21 -0.0812390000
_diffrn_orient_matrix_UB_22 -0.0017929000
_diffrn_orient_matrix_UB_23 0.0712521000
_diffrn_orient_matrix_UB_31 -0.0000794000
_diffrn_orient_matrix_UB_32 0.1492232000
_diffrn_orient_matrix_UB_33 0.0017376000
_diffrn_radiation_monochromator mirror
_diffrn_radiation_probe x-ray
_diffrn_radiation_type 'Cu K\a'
_diffrn_radiation_wavelength 1.54184
_diffrn_reflns_av_R_equivalents 0.0333
_diffrn_reflns_av_unetI/netI 0.0131
_diffrn_reflns_Laue_measured_fraction_full 0.998
_diffrn_reflns_Laue_measured_fraction_max 0.995
_diffrn_reflns_limit_h_max 14
_diffrn_reflns_limit_h_min -14
_diffrn_reflns_limit_k_max 12
_diffrn_reflns_limit_k_min -10
_diffrn_reflns_limit_l_max 14
_diffrn_reflns_limit_l_min -14
_diffrn_reflns_number 28088
_diffrn_reflns_point_group_measured_fraction_full 0.998
_diffrn_reflns_point_group_measured_fraction_max 0.995
_diffrn_reflns_theta_full 67.684
_diffrn_reflns_theta_max 68.024
_diffrn_reflns_theta_min 4.379
_diffrn_source 'micro-focus sealed X-ray tube'
_diffrn_source_type 'PhotonJet (Cu) X-ray Source'
_exptl_absorpt_coefficient_mu 7.859
_exptl_absorpt_correction_T_max 1.00000
_exptl_absorpt_correction_T_min 0.48242
_exptl_absorpt_correction_type multi-scan
_exptl_absorpt_process_details
;
CrysAlisPro 1.171.42.90a (Rigaku Oxford Diffraction, 2023)
Empirical absorption correction using spherical harmonics,
implemented in SCALE3 ABSPACK scaling algorithm.
;
_exptl_crystal_colour 'clear light yellow'
_exptl_crystal_colour_lustre clear
_exptl_crystal_colour_modifier light
_exptl_crystal_colour_primary yellow
_exptl_crystal_density_diffrn 1.870
_exptl_crystal_description block
_exptl_crystal_F_000 808
_exptl_crystal_size_max 0.18
_exptl_crystal_size_mid 0.12
_exptl_crystal_size_min 0.1
_refine_diff_density_max 0.316
_refine_diff_density_min -0.413
_refine_diff_density_rms 0.059
_refine_ls_extinction_coef 0.00152(8)
_refine_ls_extinction_expression Fc^*^=kFc[1+0.001xFc^2^\l^3^/sin(2\q)]^-1/4^
_refine_ls_extinction_method 'SHELXL-2019/2 (Sheldrick 2019)'
_refine_ls_goodness_of_fit_ref 1.069
_refine_ls_hydrogen_treatment mixed
_refine_ls_matrix_type full
_refine_ls_number_parameters 221
_refine_ls_number_reflns 2613
_refine_ls_number_restraints 4
_refine_ls_restrained_S_all 1.071
_refine_ls_R_factor_all 0.0213
_refine_ls_R_factor_gt 0.0210
_refine_ls_shift/su_max 0.001
_refine_ls_shift/su_mean 0.000
_refine_ls_structure_factor_coef Fsqd
_refine_ls_weighting_details 'w=1/[\s^2^(Fo^2^)+(0.0285P)^2^+1.4934P] where P=(Fo^2^+2Fc^2^)/3'
_refine_ls_weighting_scheme calc
_refine_ls_wR_factor_gt 0.0572
_refine_ls_wR_factor_ref 0.0575
_reflns_Friedel_coverage 0.000
_reflns_number_gt 2579
_reflns_number_total 2613
_reflns_threshold_expression 'I > 2\s(I)'
_cod_data_source_file d5dt01503k2.cif
_cod_data_source_block SP
_cod_depositor_comments 'Adding full bibliography for 7719267--7719270.cif.'
_cod_database_code 7719267
_shelx_shelxl_version_number 2019/3
_chemical_oxdiff_formula 'C H N O'
_shelx_space_group_comment
;
The symmetry employed for this shelxl refinement is uniquely defined
by the following loop, which should always be used as a source of
symmetry information in preference to the above space-group names.
They are only intended as comments.
;
_shelx_estimated_absorpt_t_max 0.507
_shelx_estimated_absorpt_t_min 0.332
_olex2_refinement_description
;
1. Fixed Uiso
 At 1.2 times of:
  All C(H) groups
 At 1.5 times of:
  All O(H,H) groups
2. Restrained distances
 O5-H5A = O5-H5B
 0.85 with sigma of 0.02
 O6-H6A = O6-H6B
 0.85 with sigma of 0.02
3.a Aromatic/amide H refined with riding coordinates:
 C1(H1), C2(H2), C3(H3), C6(H6), C9(H9), C10(H10), C11(H11), C12(H12)
;
_olex2_submission_special_instructions 'No special instructions were received'
_oxdiff_exptl_absorpt_empirical_details
;
Empirical correction (ABSPACK) includes:
- Absorption correction using spherical harmonics
- Frame scaling
;
_oxdiff_exptl_absorpt_empirical_full_max 1.528
_oxdiff_exptl_absorpt_empirical_full_min 0.706

loop_
_space_group_symop_operation_xyz
'x, y, z'
'-x+1/2, y+1/2, -z+1/2'
'-x, -y, -z'
'x-1/2, -y-1/2, z-1/2'

loop_
_atom_site_label
_atom_site_type_symbol
_atom_site_fract_x
_atom_site_fract_y
_atom_site_fract_z
_atom_site_U_iso_or_equiv
_atom_site_adp_type
_atom_site_occupancy
_atom_site_site_symmetry_order
_atom_site_calc_flag
_atom_site_refinement_flags_posn
_atom_site_refinement_flags_adp
_atom_site_refinement_flags_occupancy
_atom_site_disorder_assembly
_atom_site_disorder_group
Mo1 Mo 0.42473(2) 0.71069(2) 0.21983(2) 0.02540(9) Uani 1 1 d . . . . .
O1 O 0.38548(15) 0.81285(16) 0.34216(14) 0.0299(4) Uani 1 1 d . . . . .
O2 O 0.49380(15) 0.55936(16) 0.17749(15) 0.0332(4) Uani 1 1 d . . . . .
O3 O 0.28340(17) 0.6930(2) 0.12745(16) 0.0448(5) Uani 1 1 d . . . . .
O4 O 0.47665(19) 0.83686(19) 0.16346(17) 0.0463(5) Uani 1 1 d . . . . .
O5 O 0.60314(17) 0.71674(18) 0.3702(2) 0.0442(5) Uani 1 1 d D . . . .
H5A H 0.654(3) 0.660(3) 0.391(3) 0.066 Uiso 1 1 d D U . . .
H5B H 0.634(3) 0.788(2) 0.377(3) 0.066 Uiso 1 1 d D U . . .
N1 N 0.39872(16) 0.56946(18) 0.34639(16) 0.0251(4) Uani 1 1 d . . . . .
N2 N 0.36557(17) 0.62372(19) 0.43427(16) 0.0289(4) Uani 1 1 d . . . . .
N3 N 0.28041(17) 0.7596(2) 0.57506(17) 0.0300(4) Uani 1 1 d . . . . .
N4 N 0.31530(19) 1.0273(2) 0.59453(18) 0.0340(5) Uani 1 1 d . . . . .
C1 C 0.3412(2) 0.9578(2) 0.5151(2) 0.0303(5) Uani 1 1 d . . . . .
H1 H 0.370518 0.999701 0.464332 0.036 Uiso 1 1 calc R U . . .
C2 C 0.2720(2) 0.9625(3) 0.6629(2) 0.0361(6) Uani 1 1 d . . . . .
H2 H 0.253758 1.007306 0.719861 0.043 Uiso 1 1 calc R U . . .
C3 C 0.2531(2) 0.8299(3) 0.6522(2) 0.0349(5) Uani 1 1 d . . . . .
H3 H 0.220200 0.788767 0.700452 0.042 Uiso 1 1 calc R U . . .
C4 C 0.32543(19) 0.8249(2) 0.50680(19) 0.0250(5) Uani 1 1 d . . . . .
C5 C 0.36035(19) 0.7483(2) 0.42216(19) 0.0253(5) Uani 1 1 d . . . . .
C6 C 0.40221(19) 0.4448(2) 0.3453(2) 0.0271(5) Uani 1 1 d . . . . .
H6 H 0.382690 0.399370 0.401102 0.032 Uiso 1 1 calc R U . . .
C7 C 0.43497(18) 0.3724(2) 0.2615(2) 0.0254(5) Uani 1 1 d . . . . .
C8 C 0.47761(19) 0.4295(2) 0.18106(19) 0.0260(5) Uani 1 1 d . . . . .
C9 C 0.5081(2) 0.3518(2) 0.1042(2) 0.0325(5) Uani 1 1 d . . . . .
H9 H 0.536633 0.389511 0.050916 0.039 Uiso 1 1 calc R U . . .
C10 C 0.4963(2) 0.2190(3) 0.1065(2) 0.0381(6) Uani 1 1 d . . . . .
H10 H 0.516469 0.167971 0.054176 0.046 Uiso 1 1 calc R U . . .
C11 C 0.4550(2) 0.1606(2) 0.1853(2) 0.0353(6) Uani 1 1 d . . . . .
H11 H 0.447572 0.070971 0.186312 0.042 Uiso 1 1 calc R U . . .
C12 C 0.4248(2) 0.2365(2) 0.2625(2) 0.0307(5) Uani 1 1 d . . . . .
H12 H 0.397447 0.197402 0.315958 0.037 Uiso 1 1 calc R U . . .
O6 O 0.7708(2) 0.5326(2) 0.4410(2) 0.0522(5) Uani 1 1 d D . . . .
H6A H 0.740(3) 0.464(3) 0.441(4) 0.078 Uiso 1 1 d D U . . .
H6B H 0.822(3) 0.545(4) 0.506(2) 0.078 Uiso 1 1 d D U . . .

loop_
_atom_site_aniso_label
_atom_site_aniso_U_11
_atom_site_aniso_U_22
_atom_site_aniso_U_33
_atom_site_aniso_U_23
_atom_site_aniso_U_13
_atom_site_aniso_U_12
Mo1 0.03552(13) 0.01985(13) 0.02385(12) -0.00083(6) 0.01443(8) 0.00133(7)
O1 0.0446(9) 0.0223(8) 0.0287(8) -0.0013(6) 0.0205(7) 0.0030(7)
O2 0.0477(10) 0.0235(9) 0.0387(9) -0.0029(7) 0.0280(8) -0.0020(7)
O3 0.0435(10) 0.0514(12) 0.0344(10) -0.0070(8) 0.0082(8) 0.0043(9)
O4 0.0763(14) 0.0273(10) 0.0469(11) 0.0029(8) 0.0363(10) -0.0022(9)
O5 0.0359(10) 0.0294(11) 0.0581(13) -0.0099(9) 0.0062(9) -0.0027(8)
N1 0.0317(9) 0.0221(10) 0.0257(9) -0.0029(8) 0.0153(8) 0.0009(8)
N2 0.0380(10) 0.0259(11) 0.0284(10) -0.0029(8) 0.0189(8) 0.0025(8)
N3 0.0295(10) 0.0323(11) 0.0304(10) -0.0033(9) 0.0136(8) -0.0010(9)
N4 0.0428(11) 0.0277(11) 0.0313(10) -0.0064(9) 0.0130(9) 0.0060(9)
C1 0.0362(12) 0.0285(13) 0.0290(11) -0.0005(10) 0.0151(10) 0.0041(10)
C2 0.0388(13) 0.0434(16) 0.0290(12) -0.0062(11) 0.0157(10) 0.0079(11)
C3 0.0355(13) 0.0426(15) 0.0329(13) -0.0005(11) 0.0200(10) 0.0027(11)
C4 0.0251(10) 0.0263(12) 0.0227(10) -0.0029(9) 0.0079(8) 0.0033(9)
C5 0.0265(11) 0.0267(12) 0.0228(11) -0.0031(9) 0.0091(9) 0.0016(9)
C6 0.0311(11) 0.0231(12) 0.0296(11) 0.0010(9) 0.0141(9) -0.0010(9)
C7 0.0244(10) 0.0212(11) 0.0293(11) -0.0033(9) 0.0082(9) 0.0007(9)
C8 0.0263(11) 0.0216(12) 0.0291(11) -0.0036(9) 0.0090(9) 0.0017(9)
C9 0.0369(12) 0.0309(13) 0.0322(12) -0.0056(10) 0.0156(10) 0.0037(10)
C10 0.0401(14) 0.0339(15) 0.0381(14) -0.0126(11) 0.0114(11) 0.0075(11)
C11 0.0356(12) 0.0191(12) 0.0449(14) -0.0066(11) 0.0073(11) 0.0021(10)
C12 0.0303(12) 0.0221(12) 0.0371(13) -0.0004(10) 0.0093(10) -0.0008(10)
O6 0.0568(13) 0.0419(12) 0.0563(13) 0.0138(11) 0.0187(10) -0.0013(10)

loop_
_atom_type_symbol
_atom_type_description
_atom_type_scat_dispersion_real
_atom_type_scat_dispersion_imag
_atom_type_scat_source
C C 0.0181 0.0091 'International Tables Vol C Tables 4.2.6.8 and 6.1.1.4'
H H 0.0000 0.0000 'International Tables Vol C Tables 4.2.6.8 and 6.1.1.4'
Mo Mo -0.0483 2.7339 'International Tables Vol C Tables 4.2.6.8 and 6.1.1.4'
N N 0.0311 0.0180 'International Tables Vol C Tables 4.2.6.8 and 6.1.1.4'
O O 0.0492 0.0322 'International Tables Vol C Tables 4.2.6.8 and 6.1.1.4'

loop_
_geom_angle_atom_site_label_1
_geom_angle_atom_site_label_2
_geom_angle_atom_site_label_3
_geom_angle
_geom_angle_site_symmetry_1
_geom_angle_site_symmetry_3
_geom_angle_publ_flag
O1 Mo1 O5 78.29(7) . . ?
O1 Mo1 N1 72.10(6) . . ?
O2 Mo1 O1 149.51(7) . . ?
O2 Mo1 O5 82.06(7) . . ?
O2 Mo1 N1 81.14(7) . . ?
O3 Mo1 O1 95.58(8) . . ?
O3 Mo1 O2 99.64(8) . . ?
O3 Mo1 O4 104.28(10) . . ?
O3 Mo1 O5 169.02(9) . . ?
O3 Mo1 N1 91.70(9) . . ?
O4 Mo1 O1 97.25(8) . . ?
O4 Mo1 O2 104.30(8) . . ?
O4 Mo1 O5 85.66(9) . . ?
O4 Mo1 N1 161.77(9) . . ?
N1 Mo1 O5 77.79(7) . . ?
C5 O1 Mo1 118.20(14) . . ?
C8 O2 Mo1 134.98(14) . . ?
Mo1 O5 H5A 128(3) . . ?
Mo1 O5 H5B 112(3) . . ?
H5A O5 H5B 111(4) . . ?
N2 N1 Mo1 115.41(14) . . ?
C6 N1 Mo1 129.08(15) . . ?
C6 N1 N2 115.32(19) . . ?
C5 N2 N1 108.95(18) . . ?
C3 N3 C4 116.0(2) . . ?
C2 N4 C1 116.5(2) . . ?
N4 C1 H1 119.3 . . ?
N4 C1 C4 121.4(2) . . ?
C4 C1 H1 119.3 . . ?
N4 C2 H2 119.1 . . ?
N4 C2 C3 121.9(2) . . ?
C3 C2 H2 119.1 . . ?
N3 C3 C2 122.1(2) . . ?
N3 C3 H3 119.0 . . ?
C2 C3 H3 119.0 . . ?
N3 C4 C1 122.0(2) . . ?
N3 C4 C5 117.2(2) . . ?
C1 C4 C5 120.8(2) . . ?
O1 C5 C4 117.2(2) . . ?
N2 C5 O1 125.2(2) . . ?
N2 C5 C4 117.6(2) . . ?
N1 C6 H6 118.5 . . ?
N1 C6 C7 123.0(2) . . ?
C7 C6 H6 118.5 . . ?
C8 C7 C6 123.7(2) . . ?
C8 C7 C12 118.7(2) . . ?
C12 C7 C6 117.5(2) . . ?
O2 C8 C7 122.2(2) . . ?
O2 C8 C9 118.0(2) . . ?
C9 C8 C7 119.7(2) . . ?
C8 C9 H9 119.9 . . ?
C10 C9 C8 120.3(2) . . ?
C10 C9 H9 119.9 . . ?
C9 C10 H10 119.5 . . ?
C9 C10 C11 121.0(2) . . ?
C11 C10 H10 119.5 . . ?
C10 C11 H11 120.3 . . ?
C12 C11 C10 119.4(2) . . ?
C12 C11 H11 120.3 . . ?
C7 C12 H12 119.5 . . ?
C11 C12 C7 120.9(2) . . ?
C11 C12 H12 119.5 . . ?
H6A O6 H6B 109(4) . . ?

loop_
_geom_bond_atom_site_label_1
_geom_bond_atom_site_label_2
_geom_bond_distance
_geom_bond_site_symmetry_2
_geom_bond_publ_flag
Mo1 O1 2.0304(15) . ?
Mo1 O2 1.9324(16) . ?
Mo1 O3 1.6882(19) . ?
Mo1 O4 1.7010(19) . ?
Mo1 O5 2.280(2) . ?
Mo1 N1 2.2364(18) . ?
O1 C5 1.313(3) . ?
O2 C8 1.357(3) . ?
O5 H5A 0.821(19) . ?
O5 H5B 0.818(18) . ?
N1 N2 1.400(2) . ?
N1 C6 1.288(3) . ?
N2 C5 1.293(3) . ?
N3 C3 1.328(3) . ?
N3 C4 1.339(3) . ?
N4 C1 1.339(3) . ?
N4 C2 1.324(3) . ?
C1 H1 0.9300 . ?
C1 C4 1.383(3) . ?
C2 H2 0.9300 . ?
C2 C3 1.387(4) . ?
C3 H3 0.9300 . ?
C4 C5 1.487(3) . ?
C6 H6 0.9300 . ?
C6 C7 1.440(3) . ?
C7 C8 1.403(3) . ?
C7 C12 1.409(3) . ?
C8 C9 1.389(3) . ?
C9 H9 0.9300 . ?
C9 C10 1.380(4) . ?
C10 H10 0.9300 . ?
C10 C11 1.382(4) . ?
C11 H11 0.9300 . ?
C11 C12 1.379(4) . ?
C12 H12 0.9300 . ?
O6 H6A 0.805(19) . ?
O6 H6B 0.825(19) . ?

loop_
_geom_hbond_atom_site_label_D
_geom_hbond_atom_site_label_H
_geom_hbond_atom_site_label_A
_geom_hbond_distance_DH
_geom_hbond_distance_HA
_geom_hbond_distance_DA
_geom_hbond_angle_DHA
_geom_hbond_site_symmetry_A
_geom_hbond_publ_flag
O5 H5A O6 0.821(19) 1.869(19) 2.689(3) 178(4) . yes
O5 H5B N4 0.818(18) 1.99(2) 2.800(3) 170(4) 3_676 yes

loop_
_geom_torsion_atom_site_label_1
_geom_torsion_atom_site_label_2
_geom_torsion_atom_site_label_3
_geom_torsion_atom_site_label_4
_geom_torsion
_geom_torsion_site_symmetry_1
_geom_torsion_site_symmetry_2
_geom_torsion_site_symmetry_3
_geom_torsion_site_symmetry_4
_geom_torsion_publ_flag
Mo1 O1 C5 N2 4.6(3) . . . . ?
Mo1 O1 C5 C4 -176.70(14) . . . . ?
Mo1 O2 C8 C7 -26.6(3) . . . . ?
Mo1 O2 C8 C9 155.40(17) . . . . ?
Mo1 N1 N2 C5 -1.5(2) . . . . ?
Mo1 N1 C6 C7 5.5(3) . . . . ?
O2 C8 C9 C10 178.3(2) . . . . ?
N1 N2 C5 O1 -1.8(3) . . . . ?
N1 N2 C5 C4 179.50(18) . . . . ?
N1 C6 C7 C8 6.7(4) . . . . ?
N1 C6 C7 C12 -174.2(2) . . . . ?
N2 N1 C6 C7 -179.71(19) . . . . ?
N3 C4 C5 O1 168.77(19) . . . . ?
N3 C4 C5 N2 -12.4(3) . . . . ?
N4 C1 C4 N3 2.0(4) . . . . ?
N4 C1 C4 C5 -176.9(2) . . . . ?
N4 C2 C3 N3 2.0(4) . . . . ?
C1 N4 C2 C3 -0.7(4) . . . . ?
C1 C4 C5 O1 -12.3(3) . . . . ?
C1 C4 C5 N2 166.5(2) . . . . ?
C2 N4 C1 C4 -1.1(3) . . . . ?
C3 N3 C4 C1 -0.7(3) . . . . ?
C3 N3 C4 C5 178.1(2) . . . . ?
C4 N3 C3 C2 -1.2(3) . . . . ?
C6 N1 N2 C5 -177.1(2) . . . . ?
C6 C7 C8 O2 1.4(3) . . . . ?
C6 C7 C8 C9 179.4(2) . . . . ?
C6 C7 C12 C11 -179.7(2) . . . . ?
C7 C8 C9 C10 0.2(3) . . . . ?
C8 C7 C12 C11 -0.6(3) . . . . ?
C8 C9 C10 C11 -0.5(4) . . . . ?
C9 C10 C11 C12 0.2(4) . . . . ?
C10 C11 C12 C7 0.4(4) . . . . ?
C12 C7 C8 O2 -177.6(2) . . . . ?
C12 C7 C8 C9 0.4(3) . . . . ?
